data_7020567
loop_
_publ_author_name
'Li, Xingjun'
'Jiang, Feilong'
'Chen, Lian'
'Wu, Mingyan'
'Chen, Qihui'
'Bu, Yang'
'Hong, Maochun'

_publ_section_title
;
 Three novel 3D coordination polymers based on a flexible multisite
 cyclotetraphosphazene ligand.
;
_journal_issue 46
_journal_name_full 'Dalton transactions (Cambridge, England : 2003)'
_journal_page_first 14038
_journal_page_last 14041
_journal_paper_doi 10.1039/c2dt31852k
_journal_volume 41
_journal_year 2012
_chemical_formula_moiety 'C21 H21 Co N10 O2 P2, Cl O4'
_chemical_formula_sum 'C21 H21 Cl Co N10 O6 P2'
_chemical_formula_weight 665.80
_chemical_name_systematic
;
?
;
_space_group_IT_number 70
_symmetry_cell_setting orthorhombic
_symmetry_space_group_name_Hall '-F 2uv 2vw'
_symmetry_space_group_name_H-M 'F d d d :2'
_atom_sites_solution_hydrogens geom
_atom_sites_solution_primary direct
_atom_sites_solution_secondary difmap
_audit_creation_method SHELXL-97
_cell_angle_alpha 90.00
_cell_angle_beta 90.00
_cell_angle_gamma 90.00
_cell_formula_units_Z 16
_cell_length_a 17.215(3)
_cell_length_b 18.088(4)
_cell_length_c 44.671(8)
_cell_measurement_reflns_used 9571
_cell_measurement_temperature 293(2)
_cell_measurement_theta_max 27.4797
_cell_measurement_theta_min 3.2671
_cell_volume 13910(5)
_computing_cell_refinement 'CrystalClear (Rigaku Inc., 2007)'
_computing_data_collection 'CrystalClear (Rigaku Inc., 2007)'
_computing_data_reduction 'CrystalClear (Rigaku Inc., 2007)'
_computing_molecular_graphics 'Bruker SHELXTL'
_computing_publication_material 'Bruker SHELXTL'
_computing_structure_refinement 'SHELXL-97 (Sheldrick, 1997)'
_computing_structure_solution 'SHELXS-97 (Sheldrick, 1990)'
_diffrn_ambient_temperature 293(2)
_diffrn_measured_fraction_theta_full 0.990
_diffrn_measured_fraction_theta_max 0.990
_diffrn_measurement_device_type CCD_Profile_fitting
_diffrn_measurement_method '\w scan'
_diffrn_radiation_monochromator graphite
_diffrn_radiation_source 'fine-focus sealed tube'
_diffrn_radiation_type MoK\a
_diffrn_radiation_wavelength 0.71073
_diffrn_reflns_av_R_equivalents 0.0172
_diffrn_reflns_av_sigmaI/netI 0.0103
_diffrn_reflns_limit_h_max 20
_diffrn_reflns_limit_h_min -20
_diffrn_reflns_limit_k_max 21
_diffrn_reflns_limit_k_min -21
_diffrn_reflns_limit_l_max 53
_diffrn_reflns_limit_l_min -50
_diffrn_reflns_number 20798
_diffrn_reflns_theta_full 25.49
_diffrn_reflns_theta_max 25.49
_diffrn_reflns_theta_min 3.54
_exptl_absorpt_coefficient_mu 0.708
_exptl_absorpt_correction_T_max 1.0000
_exptl_absorpt_correction_T_min 0.7808
_exptl_absorpt_correction_type multi-scan
_exptl_absorpt_process_details 'Sphere (Rigaku CrystalClear)'
_exptl_crystal_colour orange
_exptl_crystal_density_diffrn 1.272
_exptl_crystal_density_method 'not measured'
_exptl_crystal_description block
_exptl_crystal_F_000 5424
_exptl_crystal_size_max 0.25
_exptl_crystal_size_mid 0.20
_exptl_crystal_size_min 0.20
_platon_squeeze_details
;
;
_refine_diff_density_max 1.225
_refine_diff_density_min -1.348
_refine_diff_density_rms 0.102
_refine_ls_extinction_method none
_refine_ls_goodness_of_fit_ref 1.083
_refine_ls_hydrogen_treatment constr
_refine_ls_matrix_type full
_refine_ls_number_parameters 187
_refine_ls_number_reflns 3212
_refine_ls_number_restraints 17
_refine_ls_restrained_S_all 1.146
_refine_ls_R_factor_all 0.0611
_refine_ls_R_factor_gt 0.0598
_refine_ls_shift/su_max 0.003
_refine_ls_shift/su_mean 0.000
_refine_ls_structure_factor_coef Fsqd
_refine_ls_weighting_details 'calc w=1/[\s^2^(Fo^2^)+(0.1200P)^2^+104.2998P] where P=(Fo^2^+2Fc^2^)/3'
_refine_ls_weighting_scheme calc
_refine_ls_wR_factor_gt 0.1832
_refine_ls_wR_factor_ref 0.1852
_reflns_number_gt 3064
_reflns_number_total 3212
_reflns_threshold_expression >2sigma(I)
_cod_data_source_file c2dt31852k.txt
_cod_data_source_block complex-1
_cod_depositor_comments
;
The following automatic conversions were performed:

'_exptl_absorpt_correction_type' value 'Multi-scan' changed to
'multi-scan' according to
/home/saulius/struct/CIF-dictionaries/cif_core.dic dictionary named
'cif_core.dic' version 2.4.2 from 2011-04-26.

Automatic conversion script
Id: cif_fix_values 1891 2012-01-12 08:04:46Z andrius 
;
_cod_original_sg_symbol_H-M Fddd
_cod_database_code 7020567

loop_
_symmetry_equiv_pos_as_xyz
'x, y, z'
'-x+1/4, -y+1/4, z'
'x, -y+1/4, -z+1/4'
'-x+1/4, y, -z+1/4'
'x, y+1/2, z+1/2'
'-x+1/4, -y+3/4, z+1/2'
'x, -y+3/4, -z+3/4'
'-x+1/4, y+1/2, -z+3/4'
'x+1/2, y, z+1/2'
'-x+3/4, -y+1/4, z+1/2'
'x+1/2, -y+1/4, -z+3/4'
'-x+3/4, y, -z+3/4'
'x+1/2, y+1/2, z'
'-x+3/4, -y+3/4, z'
'x+1/2, -y+3/4, -z+1/4'
'-x+3/4, y+1/2, -z+1/4'
'-x, -y, -z'
'x-1/4, y-1/4, -z'
'-x, y-1/4, z-1/4'
'x-1/4, -y, z-1/4'
'-x, -y+1/2, -z+1/2'
'x-1/4, y+1/4, -z+1/2'
'-x, y+1/4, z+1/4'
'x-1/4, -y+1/2, z+1/4'
'-x+1/2, -y, -z+1/2'
'x+1/4, y-1/4, -z+1/2'
'-x+1/2, y-1/4, z+1/4'
'x+1/4, -y, z+1/4'
'-x+1/2, -y+1/2, -z'
'x+1/4, y+1/4, -z'
'-x+1/2, y+1/4, z-1/4'
'x+1/4, -y+1/2, z-1/4'

loop_
_atom_site_label
_atom_site_type_symbol
_atom_site_fract_x
_atom_site_fract_y
_atom_site_fract_z
_atom_site_U_iso_or_equiv
_atom_site_adp_type
_atom_site_occupancy
_atom_site_symmetry_multiplicity
_atom_site_calc_flag
_atom_site_refinement_flags
Co1 Co 0.5000 1.0000 0.0000 0.0189(3) Uani 1 2 d S
P2 P 0.50882(6) 0.6250 0.1250 0.0155(3) Uani 1 2 d S
P1 P 0.6250 0.73642(6) 0.1250 0.0169(3) Uani 1 2 d S
N3 N 0.55387(15) 0.69303(14) 0.11103(6) 0.0195(6) Uani 1 1 d .
N4 N 0.45197(17) 0.58874(15) 0.09867(6) 0.0248(6) Uani 1 1 d .
H3 H 0.4532 0.5413 0.0972 0.030 Uiso 1 1 calc R
N2 N 0.66164(16) 0.79121(16) 0.09815(7) 0.0267(7) Uani 1 1 d .
N5 N 0.30918(18) 0.69333(16) 0.03545(7) 0.0289(7) Uani 1 1 d .
N1 N 0.55509(17) 0.92418(16) 0.03243(6) 0.0265(6) Uani 1 1 d .
O4 O 0.40601(16) 0.92875(14) -0.00124(6) 0.0370(7) Uani 1 1 d D
C3 C 0.62438(19) 0.83427(19) 0.07673(8) 0.0247(7) Uani 1 1 d .
C6 C 0.40294(19) 0.62452(18) 0.07876(8) 0.0251(7) Uani 1 1 d .
C10 C 0.3865(2) 0.7001(2) 0.08012(8) 0.0306(8) Uani 1 1 d .
H10 H 0.4064 0.7291 0.0955 0.037 Uiso 1 1 calc R
C9 C 0.3404(2) 0.7308(2) 0.05838(9) 0.0336(8) Uani 1 1 d .
H9 H 0.3301 0.7811 0.0596 0.040 Uiso 1 1 calc R
C5 C 0.5201(2) 0.8640(2) 0.04369(9) 0.0359(9) Uani 1 1 d .
H5 H 0.4709 0.8524 0.0365 0.043 Uiso 1 1 calc R
C8 C 0.3228(3) 0.6202(2) 0.03511(9) 0.0382(9) Uani 1 1 d .
H8 H 0.3000 0.5923 0.0200 0.046 Uiso 1 1 calc R
C4 C 0.5511(2) 0.8184(2) 0.06495(9) 0.0369(9) Uani 1 1 d .
H4 H 0.5237 0.7771 0.0715 0.044 Uiso 1 1 calc R
C7 C 0.3681(2) 0.5840(2) 0.05562(9) 0.0361(9) Uani 1 1 d .
H7 H 0.3756 0.5333 0.0542 0.043 Uiso 1 1 calc R
C11 C 0.3750 0.8750 -0.01438(12) 0.0340(12) Uani 1 2 d SD
H11 H 0.3750 0.8750 -0.0352 0.041 Uiso 1 2 calc SR
C2 C 0.6622(3) 0.8952(3) 0.06440(13) 0.0552(14) Uani 1 1 d .
H2 H 0.7120 0.9074 0.0707 0.066 Uiso 1 1 calc R
C1 C 0.6262(3) 0.9370(3) 0.04310(12) 0.0528(13) Uani 1 1 d .
H1 H 0.6532 0.9774 0.0355 0.063 Uiso 1 1 calc R
H1A H 0.7050 0.8023 0.1016 0.022(10) Uiso 1 1 d R
Cl1 Cl 0.3750 0.8750 0.13694(5) 0.0691(6) Uani 1 2 d SD
O5 O 0.4256(8) 0.8284(8) 0.1533(4) 0.138(4) Uiso 0.50 1 d PD
O3 O 0.3058(6) 0.8283(7) 0.1313(3) 0.138(4) Uiso 0.50 1 d PD
O1 O 0.3434(5) 0.9332(5) 0.1529(2) 0.071(3) Uiso 0.50 1 d PD
O2 O 0.4064(7) 0.8836(8) 0.10769(18) 0.133(5) Uiso 0.50 1 d PD

loop_
_atom_site_aniso_label
_atom_site_aniso_U_11
_atom_site_aniso_U_22
_atom_site_aniso_U_33
_atom_site_aniso_U_23
_atom_site_aniso_U_13
_atom_site_aniso_U_12
Co1 0.0217(4) 0.0154(4) 0.0197(4) 0.0025(2) 0.0043(2) -0.0015(2)
P2 0.0167(6) 0.0146(6) 0.0151(6) 0.0007(4) 0.000 0.000
P1 0.0189(6) 0.0134(6) 0.0183(6) 0.000 -0.0007(4) 0.000
N3 0.0213(12) 0.0163(12) 0.0208(13) 0.0035(10) -0.0023(10) -0.0015(10)
N4 0.0295(14) 0.0160(13) 0.0291(15) 0.0001(11) -0.0099(12) -0.0024(11)
N2 0.0203(14) 0.0246(15) 0.0352(16) 0.0106(12) -0.0039(12) -0.0050(11)
N5 0.0352(16) 0.0226(14) 0.0290(16) -0.0012(12) -0.0117(13) 0.0004(12)
N1 0.0279(15) 0.0249(14) 0.0268(15) 0.0087(12) 0.0018(12) 0.0023(12)
O4 0.0366(15) 0.0238(13) 0.0505(18) 0.0055(11) -0.0025(12) -0.0111(11)
C3 0.0250(16) 0.0217(16) 0.0274(17) 0.0072(13) 0.0022(13) 0.0001(12)
C6 0.0236(16) 0.0224(17) 0.0293(18) 0.0021(13) -0.0075(13) -0.0014(13)
C10 0.0379(19) 0.0238(17) 0.0299(19) -0.0060(14) -0.0127(15) 0.0014(14)
C9 0.041(2) 0.0236(17) 0.036(2) -0.0038(15) -0.0138(16) 0.0060(15)
C5 0.035(2) 0.034(2) 0.038(2) 0.0125(16) -0.0070(17) -0.0072(16)
C8 0.052(2) 0.0262(18) 0.037(2) -0.0036(15) -0.0221(18) -0.0013(16)
C4 0.037(2) 0.032(2) 0.042(2) 0.0184(17) -0.0063(16) -0.0105(16)
C7 0.050(2) 0.0183(17) 0.040(2) -0.0037(15) -0.0199(18) -0.0002(15)
C11 0.044(3) 0.029(3) 0.029(3) 0.000 0.000 -0.005(2)
C2 0.037(2) 0.048(3) 0.081(4) 0.039(3) -0.020(2) -0.018(2)
C1 0.036(2) 0.043(2) 0.080(3) 0.041(2) -0.012(2) -0.0142(18)
Cl1 0.0710(12) 0.0706(13) 0.0657(12) 0.000 0.000 0.0502(10)

loop_
_atom_type_symbol
_atom_type_description
_atom_type_scat_dispersion_real
_atom_type_scat_dispersion_imag
_atom_type_scat_source
C C 0.0033 0.0016 'International Tables Vol C Tables 4.2.6.8 and 6.1.1.4'
H H 0.0000 0.0000 'International Tables Vol C Tables 4.2.6.8 and 6.1.1.4'
N N 0.0061 0.0033 'International Tables Vol C Tables 4.2.6.8 and 6.1.1.4'
O O 0.0106 0.0060 'International Tables Vol C Tables 4.2.6.8 and 6.1.1.4'
P P 0.1023 0.0942 'International Tables Vol C Tables 4.2.6.8 and 6.1.1.4'
Cl Cl 0.1484 0.1585 'International Tables Vol C Tables 4.2.6.8 and 6.1.1.4'
Co Co 0.3494 0.9721 'International Tables Vol C Tables 4.2.6.8 and 6.1.1.4'

loop_
_geom_angle_atom_site_label_1
_geom_angle_atom_site_label_2
_geom_angle_atom_site_label_3
_geom_angle
_geom_angle_site_symmetry_1
_geom_angle_site_symmetry_3
O4 Co1 O4 180.00(15) . 17_675
O4 Co1 N5 86.91(12) . 14_565
O4 Co1 N5 93.09(12) 17_675 14_565
O4 Co1 N5 93.09(12) . 30
O4 Co1 N5 86.91(12) 17_675 30
N5 Co1 N5 180.00(11) 14_565 30
O4 Co1 N1 91.92(11) . 17_675
O4 Co1 N1 88.08(11) 17_675 17_675
N5 Co1 N1 89.06(12) 14_565 17_675
N5 Co1 N1 90.94(12) 30 17_675
O4 Co1 N1 88.08(11) . .
O4 Co1 N1 91.92(11) 17_675 .
N5 Co1 N1 90.94(12) 14_565 .
N5 Co1 N1 89.06(12) 30 .
N1 Co1 N1 180.00(11) 17_675 .
N3 P2 N3 121.3(2) . 3_565
N3 P2 N4 105.09(14) . 3_565
N3 P2 N4 108.40(14) 3_565 3_565
N3 P2 N4 108.40(14) . .
N3 P2 N4 105.09(14) 3_565 .
N4 P2 N4 108.0(2) 3_565 .
N3 P1 N3 120.5(2) . 4_655
N3 P1 N2 106.49(14) . 4_655
N3 P1 N2 107.56(14) 4_655 4_655
N3 P1 N2 107.56(14) . .
N3 P1 N2 106.49(14) 4_655 .
N2 P1 N2 107.6(2) 4_655 .
P1 N3 P2 127.52(17) . .
C6 N4 P2 128.8(2) . .
C6 N4 H3 115.6 . .
P2 N4 H3 115.6 . .
C3 N2 P1 130.5(2) . .
C3 N2 H1A 115.4 . .
P1 N2 H1A 111.5 . .
C9 N5 C8 115.9(3) . .
C9 N5 Co1 120.9(2) . 14_565
C8 N5 Co1 123.0(2) . 14_565
C1 N1 C5 114.8(3) . .
C1 N1 Co1 121.3(2) . .
C5 N1 Co1 123.8(2) . .
C11 O4 Co1 145.9(2) . .
N2 C3 C2 120.0(3) . .
N2 C3 C4 124.1(3) . .
C2 C3 C4 115.8(3) . .
N4 C6 C10 123.5(3) . .
N4 C6 C7 119.3(3) . .
C10 C6 C7 117.1(3) . .
C9 C10 C6 118.9(3) . .
C9 C10 H10 120.6 . .
C6 C10 H10 120.6 . .
N5 C9 C10 124.7(3) . .
N5 C9 H9 117.7 . .
C10 C9 H9 117.7 . .
N1 C5 C4 125.1(4) . .
N1 C5 H5 117.5 . .
C4 C5 H5 117.5 . .
N5 C8 C7 124.2(3) . .
N5 C8 H8 117.9 . .
C7 C8 H8 117.9 . .
C5 C4 C3 119.4(3) . .
C5 C4 H4 120.3 . .
C3 C4 H4 120.3 . .
C8 C7 C6 119.2(3) . .
C8 C7 H7 120.4 . .
C6 C7 H7 120.4 . .
O4 C11 O4 124.2(5) 14_565 .
O4 C11 H11 117.9 14_565 .
O4 C11 H11 117.9 . .
C1 C2 C3 120.1(4) . .
C1 C2 H2 119.9 . .
C3 C2 H2 119.9 . .
N1 C1 C2 124.7(4) . .
N1 C1 H1 117.6 . .
C2 C1 H1 117.6 . .
O1 Cl1 O1 117.8(10) . 14_565
O1 Cl1 O5 15.9(9) . 14_565
O1 Cl1 O5 115.4(6) 14_565 14_565
O1 Cl1 O5 115.4(6) . .
O1 Cl1 O5 15.9(9) 14_565 .
O5 Cl1 O5 117.9(16) 14_565 .
O1 Cl1 O2 114.1(8) . 14_565
O1 Cl1 O2 122.8(7) 14_565 14_565
O5 Cl1 O2 107.7(9) 14_565 14_565
O5 Cl1 O2 130.0(11) . 14_565
O1 Cl1 O2 122.8(7) . .
O1 Cl1 O2 114.1(8) 14_565 .
O5 Cl1 O2 130.0(11) 14_565 .
O5 Cl1 O2 107.7(9) . .
O2 Cl1 O2 46.6(10) 14_565 .
O1 Cl1 O3 101.8(7) . .
O1 Cl1 O3 88.3(7) 14_565 .
O5 Cl1 O3 86.1(9) 14_565 .
O5 Cl1 O3 104.0(8) . .
O2 Cl1 O3 58.5(8) 14_565 .
O2 Cl1 O3 102.2(8) . .
O1 Cl1 O3 88.3(7) . 14_565
O1 Cl1 O3 101.8(7) 14_565 14_565
O5 Cl1 O3 104.0(8) 14_565 14_565
O5 Cl1 O3 86.1(9) . 14_565
O2 Cl1 O3 102.2(8) 14_565 14_565
O2 Cl1 O3 58.5(8) . 14_565
O3 Cl1 O3 160.5(11) . 14_565
O1 O5 Cl1 77.5(14) 14_565 .
O2 O3 Cl1 58.7(5) 14_565 .
O5 O1 Cl1 86.5(16) 14_565 .
O2 O2 Cl1 66.7(5) 14_565 .
O2 O2 O3 125.1(10) 14_565 14_565
Cl1 O2 O3 62.8(5) . 14_565

loop_
_geom_bond_atom_site_label_1
_geom_bond_atom_site_label_2
_geom_bond_distance
_geom_bond_site_symmetry_2
Co1 O4 2.069(2) .
Co1 O4 2.069(2) 17_675
Co1 N5 2.144(3) 14_565
Co1 N5 2.144(3) 30
Co1 N1 2.209(3) 17_675
Co1 N1 2.209(3) .
P2 N3 1.583(3) .
P2 N3 1.583(3) 3_565
P2 N4 1.665(3) 3_565
P2 N4 1.665(3) .
P1 N3 1.583(3) .
P1 N3 1.583(3) 4_655
P1 N2 1.679(3) 4_655
P1 N2 1.679(3) .
N4 C6 1.387(4) .
N4 H3 0.8600 .
N2 C3 1.391(4) .
N2 H1A 0.7878 .
N5 C9 1.341(5) .
N5 C8 1.344(5) .
N5 Co1 2.144(3) 14_565
N1 C1 1.334(5) .
N1 C5 1.342(5) .
O4 C11 1.255(3) .
C3 C2 1.394(5) .
C3 C4 1.396(5) .
C6 C10 1.397(5) .
C6 C7 1.402(5) .
C10 C9 1.371(5) .
C10 H10 0.9300 .
C9 H9 0.9300 .
C5 C4 1.368(5) .
C5 H5 0.9300 .
C8 C7 1.368(5) .
C8 H8 0.9300 .
C4 H4 0.9300 .
C7 H7 0.9300 .
C11 O4 1.255(3) 14_565
C11 H11 0.9300 .
C2 C1 1.364(6) .
C2 H2 0.9300 .
C1 H1 0.9300 .
Cl1 O1 1.384(6) .
Cl1 O1 1.384(6) 14_565
Cl1 O5 1.414(7) 14_565
Cl1 O5 1.414(7) .
Cl1 O2 1.422(7) 14_565
Cl1 O2 1.422(7) .
Cl1 O3 1.482(7) .
Cl1 O3 1.482(7) 14_565
O5 O1 0.39(2) 14_565
O3 O2 1.419(17) 14_565
O1 O5 0.39(2) 14_565
O2 O2 1.12(2) 14_565
O2 O3 1.419(17) 14_565

loop_
_platon_squeeze_void_nr
_platon_squeeze_void_average_x
_platon_squeeze_void_average_y
_platon_squeeze_void_average_z
_platon_squeeze_void_volume
_platon_squeeze_void_count_electrons
1 -0.003 -0.003 0.000 739.6 19.5
2 0.125 0.625 0.125 203.6 10.9
3 -0.008 0.258 0.250 739.5 19.3
4 -0.125 0.875 0.375 203.6 11.3
5 0.000 0.500 0.500 739.6 19.5
6 0.125 0.125 0.625 203.6 10.9
7 -0.008 0.758 0.750 739.5 19.3
8 -0.125 0.375 0.875 203.6 11.3
9 0.375 0.375 0.375 203.6 11.3
10 0.375 0.875 0.875 203.6 11.3
11 0.625 0.125 0.125 203.6 10.9
12 0.625 0.625 0.625 203.6 10.9
